data_2209698
loop_
_publ_author_name
'Bardajee, Ghasem Rezanejade'
'Winnik, Mitchell A.'
'Lough, Alan J.'

_publ_section_title
;
 7-Diethylamino-2-oxo-2<i>H</i>-chromene-3-carboxylic acid
;
_journal_coeditor_code WW2025
_journal_issue 7
_journal_name_full 'Acta Crystallographica Section E'
_journal_page_first o3076
_journal_page_last o3078
_journal_paper_doi 10.1107/S160053680602321X
_journal_volume 62
_journal_year 2006
_chemical_formula_iupac 'C14 H15 N O4'
_chemical_formula_moiety 'C14 H15 N O4'
_chemical_formula_sum 'C14 H15 N O4'
_chemical_formula_weight 261.27
_chemical_name_systematic
;
7-Diethylamino-2-oxo-2H-chromene-3-carboxylic acid
;
_space_group_IT_number 14
_symmetry_cell_setting monoclinic
_symmetry_space_group_name_Hall '-P 2ybc'
_symmetry_space_group_name_H-M 'P 1 21/c 1'
_atom_sites_solution_hydrogens geom
_atom_sites_solution_primary direct
_atom_sites_solution_secondary difmap
_cell_angle_alpha 90.00
_cell_angle_beta 116.482(2)
_cell_angle_gamma 90.00
_cell_formula_units_Z 4
_cell_length_a 14.1207(4)
_cell_length_b 7.7519(4)
_cell_length_c 12.6348(5)
_cell_measurement_reflns_used 9549
_cell_measurement_temperature 150.0(10)
_cell_measurement_theta_max 27.5
_cell_measurement_theta_min 3.0
_cell_volume 1237.92(9)
_computing_cell_refinement 'DENZO-SMN (Otwinowski & Minor, 1997)'
_computing_data_collection 'COLLECT (Nonius, 2002)'
_computing_data_reduction DENZO-SMN
_computing_molecular_graphics SHELXTL
_computing_publication_material SHELXTL
_computing_structure_refinement 'SHELXTL (Sheldrick, 2001)'
_computing_structure_solution 'SIR92 (Altomare <i>et al.</i>,  1994)'
_diffrn_ambient_temperature 150.0(10)
_diffrn_detector_area_resol_mean 9
_diffrn_measured_fraction_theta_full 0.992
_diffrn_measured_fraction_theta_max 0.992
_diffrn_measurement_device_type 'Bruker--Nonius KappaCCD'
_diffrn_measurement_method '\f scans and \w scans with \k offsets'
_diffrn_radiation_monochromator graphite
_diffrn_radiation_source 'fine-focus sealed tube'
_diffrn_radiation_type MoK\a
_diffrn_radiation_wavelength 0.71073
_diffrn_reflns_av_R_equivalents 0.0745
_diffrn_reflns_av_sigmaI/netI 0.0741
_diffrn_reflns_limit_h_max 18
_diffrn_reflns_limit_h_min -18
_diffrn_reflns_limit_k_max 10
_diffrn_reflns_limit_k_min -10
_diffrn_reflns_limit_l_max 16
_diffrn_reflns_limit_l_min -16
_diffrn_reflns_number 9549
_diffrn_reflns_theta_full 27.48
_diffrn_reflns_theta_max 27.48
_diffrn_reflns_theta_min 3.08
_diffrn_standards_number 0
_exptl_absorpt_coefficient_mu 0.103
_exptl_absorpt_correction_T_max 0.997
_exptl_absorpt_correction_T_min 0.720
_exptl_absorpt_correction_type multi-scan
_exptl_absorpt_process_details '(SORTAV; Blessing, 1995)'
_exptl_crystal_colour orange
_exptl_crystal_density_diffrn 1.402
_exptl_crystal_density_method 'not measured'
_exptl_crystal_description plate
_exptl_crystal_F_000 552
_exptl_crystal_size_max 0.14
_exptl_crystal_size_mid 0.12
_exptl_crystal_size_min 0.04
_refine_diff_density_max 0.282
_refine_diff_density_min -0.257
_refine_ls_extinction_expression Fc^*^=kFc[1+0.001xFc^2^\l^3^/sin(2\q)]^-1/4^
_refine_ls_extinction_method none
_refine_ls_goodness_of_fit_ref 1.004
_refine_ls_hydrogen_treatment mixed
_refine_ls_matrix_type full
_refine_ls_number_parameters 179
_refine_ls_number_reflns 2810
_refine_ls_number_restraints 0
_refine_ls_restrained_S_all 1.004
_refine_ls_R_factor_all 0.1223
_refine_ls_R_factor_gt 0.0574
_refine_ls_shift/su_max 0.000
_refine_ls_shift/su_mean 0.000
_refine_ls_structure_factor_coef Fsqd
_refine_ls_weighting_details 'calc w=1/[\s^2^(Fo^2^)+(0.0876P)^2^] where P=(Fo^2^+2Fc^2^)/3'
_refine_ls_weighting_scheme calc
_refine_ls_wR_factor_gt 0.1358
_refine_ls_wR_factor_ref 0.1730
_reflns_number_gt 1517
_reflns_number_total 2810
_reflns_threshold_expression I>2\s(I)
_cod_data_source_file ww2025.cif
_cod_data_source_block 3
_cod_depositor_comments
;
The following automatic conversions were performed:
'_symmetry_cell_setting' value 'Monoclinic' changed to 'monoclinic'
according to '/home/saulius/struct/CIF-dictionaries/cif_core.dic'
dictionary named 'cif_core.dic' version 2.4.1 from 2010-06-29.

Automatic conversion script
Id: cif_fix_enum 1527 2010-12-29 10:47:43Z saulius 

The following automatic conversions were performed:

'_symmetry_cell_setting' value 'Monoclinic' changed to 'monoclinic'
according to /home/saulius/struct/CIF-dictionaries/cif_core.dic
dictionary named 'cif_core.dic' version 2.4.1 from 2010-06-29.

Automatic conversion script
Id: cif_fix_values 1715 2011-07-08 13:25:40Z adriana 
;
_cod_original_sg_symbol_H-M 'P 21/c'
_cod_database_code 2209698
_cod_database_fobs_code 2209698

loop_
_symmetry_equiv_pos_as_xyz
'x, y, z'
'-x, y+1/2, -z+1/2'
'-x, -y, -z'
'x, -y-1/2, z-1/2'

loop_
_atom_site_type_symbol
_atom_site_label
_atom_site_fract_x
_atom_site_fract_y
_atom_site_fract_z
_atom_site_U_iso_or_equiv
_atom_site_adp_type
_atom_site_calc_flag
_atom_site_refinement_flags
_atom_site_occupancy
O O1 0.51462(10) 0.75120(19) 0.39864(11) 0.0307(4) Uani d . 1
O O2 0.65745(12) 0.8815(2) 0.41104(12) 0.0393(4) Uani d . 1
O O3 0.79304(12) 1.0184(2) 0.60969(14) 0.0406(5) Uani d . 1
O O4 0.76091(12) 0.9958(2) 0.76558(12) 0.0425(5) Uani d . 1
N N1 0.19808(14) 0.4611(2) 0.33988(15) 0.0350(5) Uani d . 1
C C1 0.60604(17) 0.8403(3) 0.46407(17) 0.0310(5) Uani d . 1
C C2 0.63274(16) 0.8769(3) 0.58574(17) 0.0286(5) Uani d . 1
C C3 0.56666(16) 0.8237(3) 0.63182(17) 0.0303(5) Uani d . 1
H H3A 0.5850 0.8473 0.7124 0.036 Uiso calc R 1
C C4 0.47216(16) 0.7349(3) 0.56290(17) 0.0285(5) Uani d . 1
C C5 0.39941(17) 0.6749(3) 0.60293(18) 0.0336(6) Uani d . 1
H H5A 0.4133 0.6958 0.6826 0.040 Uiso calc R 1
C C6 0.30983(17) 0.5880(3) 0.53079(18) 0.0337(6) Uani d . 1
H H6A 0.2623 0.5511 0.5608 0.040 Uiso calc R 1
C C7 0.28615(16) 0.5515(3) 0.41060(17) 0.0301(5) Uani d . 1
C C8 0.35900(15) 0.6091(3) 0.37030(16) 0.0286(5) Uani d . 1
H H8A 0.3465 0.5867 0.2912 0.034 Uiso calc R 1
C C9 0.44720(15) 0.6968(3) 0.44455(16) 0.0274(5) Uani d . 1
C C10 0.73241(17) 0.9682(3) 0.66119(19) 0.0332(5) Uani d . 1
C C11 0.11971(18) 0.4076(3) 0.3813(2) 0.0454(7) Uani d . 1
H H11A 0.1576 0.3680 0.4643 0.054 Uiso calc R 1
H H11B 0.0786 0.3089 0.3329 0.054 Uiso calc R 1
C C12 0.0453(2) 0.5482(4) 0.3742(2) 0.0623(8) Uani d . 1
H H12A -0.0039 0.5059 0.4037 0.093 Uiso calc R 1
H H12B 0.0055 0.5852 0.2918 0.093 Uiso calc R 1
H H12C 0.0854 0.6461 0.4224 0.093 Uiso calc R 1
C C13 0.17047(18) 0.4311(3) 0.21478(18) 0.0365(6) Uani d . 1
H H13A 0.1196 0.3342 0.1857 0.044 Uiso calc R 1
H H13B 0.2351 0.3961 0.2082 0.044 Uiso calc R 1
C C14 0.12251(19) 0.5863(3) 0.13588(19) 0.0467(7) Uani d . 1
H H14A 0.1121 0.5601 0.0555 0.070 Uiso calc R 1
H H14B 0.1703 0.6853 0.1667 0.070 Uiso calc R 1
H H14C 0.0542 0.6140 0.1344 0.070 Uiso calc R 1
H H1O 0.757(2) 0.981(3) 0.528(3) 0.073(9) Uiso d . 1

loop_
_atom_site_aniso_label
_atom_site_aniso_U_11
_atom_site_aniso_U_22
_atom_site_aniso_U_33
_atom_site_aniso_U_12
_atom_site_aniso_U_13
_atom_site_aniso_U_23
O1 0.0295(8) 0.0396(10) 0.0256(7) -0.0014(7) 0.0147(6) -0.0007(6)
O2 0.0386(9) 0.0511(11) 0.0336(8) -0.0038(8) 0.0210(7) -0.0033(7)
O3 0.0390(9) 0.0494(11) 0.0350(9) -0.0061(8) 0.0182(8) -0.0041(8)
O4 0.0444(10) 0.0493(11) 0.0317(9) -0.0054(8) 0.0151(7) -0.0071(7)
N1 0.0324(10) 0.0434(12) 0.0329(10) -0.0014(9) 0.0179(8) 0.0010(9)
C1 0.0323(12) 0.0324(13) 0.0293(11) 0.0048(10) 0.0147(10) 0.0020(10)
C2 0.0312(12) 0.0291(12) 0.0239(10) 0.0069(10) 0.0110(9) 0.0015(9)
C3 0.0369(12) 0.0300(13) 0.0248(10) 0.0071(10) 0.0145(9) 0.0016(9)
C4 0.0309(11) 0.0271(13) 0.0273(10) 0.0057(9) 0.0127(9) 0.0018(9)
C5 0.0379(13) 0.0392(14) 0.0273(10) 0.0069(11) 0.0176(10) 0.0033(10)
C6 0.0355(12) 0.0395(14) 0.0316(11) 0.0062(11) 0.0198(10) 0.0076(10)
C7 0.0305(12) 0.0308(13) 0.0298(11) 0.0075(10) 0.0142(9) 0.0044(10)
C8 0.0298(12) 0.0327(13) 0.0242(10) 0.0055(10) 0.0129(9) 0.0029(9)
C9 0.0287(11) 0.0309(13) 0.0258(10) 0.0079(10) 0.0151(9) 0.0062(9)
C10 0.0349(12) 0.0325(14) 0.0326(12) 0.0051(10) 0.0153(10) 0.0007(10)
C11 0.0409(14) 0.0510(17) 0.0495(14) -0.0083(12) 0.0248(12) -0.0060(12)
C12 0.0477(16) 0.089(2) 0.0559(16) 0.0131(16) 0.0282(13) 0.0114(16)
C13 0.0347(12) 0.0409(14) 0.0352(12) -0.0041(11) 0.0168(10) -0.0038(11)
C14 0.0448(14) 0.0579(18) 0.0337(12) 0.0004(13) 0.0140(11) 0.0019(12)

loop_
_atom_type_symbol
_atom_type_description
_atom_type_scat_dispersion_real
_atom_type_scat_dispersion_imag
_atom_type_scat_source
C C 0.0033 0.0016 'International Tables Vol C Tables 4.2.6.8 and 6.1.1.4'
H H 0.0000 0.0000 'International Tables Vol C Tables 4.2.6.8 and 6.1.1.4'
N N 0.0061 0.0033 'International Tables Vol C Tables 4.2.6.8 and 6.1.1.4'
O O 0.0106 0.0060 'International Tables Vol C Tables 4.2.6.8 and 6.1.1.4'

loop_
_geom_angle_atom_site_label_1
_geom_angle_atom_site_label_2
_geom_angle_atom_site_label_3
_geom_angle
_geom_angle_publ_flag
C1 O1 C9 122.71(15) ?
C10 O3 H1O 106.9(18) ?
C7 N1 C13 121.05(18) y
C7 N1 C11 121.48(18) y
C13 N1 C11 117.07(18) y
O2 C1 O1 115.39(17) y
O2 C1 C2 126.4(2) y
O1 C1 C2 118.16(18) y
C3 C2 C1 119.53(19) ?
C3 C2 C10 120.25(18) ?
C1 C2 C10 120.21(19) ?
C2 C3 C4 121.61(18) ?
C2 C3 H3A 119.2 ?
C4 C3 H3A 119.2 ?
C3 C4 C9 118.68(19) ?
C3 C4 C5 125.52(19) ?
C9 C4 C5 115.78(19) ?
C6 C5 C4 122.02(19) ?
C6 C5 H5A 119.0 ?
C4 C5 H5A 119.0 ?
C5 C6 C7 121.1(2) ?
C5 C6 H6A 119.5 ?
C7 C6 H6A 119.5 ?
N1 C7 C8 121.85(18) ?
N1 C7 C6 120.84(19) ?
C8 C7 C6 117.29(19) ?
C9 C8 C7 120.05(18) ?
C9 C8 H8A 120.0 ?
C7 C8 H8A 120.0 ?
C8 C9 O1 116.92(17) ?
C8 C9 C4 123.80(19) ?
O1 C9 C4 119.28(18) ?
O4 C10 O3 120.1(2) ?
O4 C10 C2 122.9(2) ?
O3 C10 C2 117.04(18) y
N1 C11 C12 113.1(2) ?
N1 C11 H11A 109.0 ?
C12 C11 H11A 109.0 ?
N1 C11 H11B 109.0 ?
C12 C11 H11B 109.0 ?
H11A C11 H11B 107.8 ?
C11 C12 H12A 109.5 ?
C11 C12 H12B 109.5 ?
H12A C12 H12B 109.5 ?
C11 C12 H12C 109.5 ?
H12A C12 H12C 109.5 ?
H12B C12 H12C 109.5 ?
N1 C13 C14 114.13(19) ?
N1 C13 H13A 108.7 ?
C14 C13 H13A 108.7 ?
N1 C13 H13B 108.7 ?
C14 C13 H13B 108.7 ?
H13A C13 H13B 107.6 ?
C13 C14 H14A 109.5 ?
C13 C14 H14B 109.5 ?
H14A C14 H14B 109.5 ?
C13 C14 H14C 109.5 ?
H14A C14 H14C 109.5 ?
H14B C14 H14C 109.5 ?

loop_
_geom_bond_atom_site_label_1
_geom_bond_atom_site_label_2
_geom_bond_distance
_geom_bond_publ_flag
O1 C1 1.369(2) y
O1 C9 1.383(2) y
O2 C1 1.230(2) y
O3 C10 1.343(3) y
O3 H1O 0.97(3) ?
O4 C10 1.214(2) y
N1 C7 1.358(3) y
N1 C13 1.468(3) y
N1 C11 1.479(3) y
C1 C2 1.438(3) ?
C2 C3 1.365(3) ?
C2 C10 1.481(3) ?
C3 C4 1.406(3) ?
C3 H3A 0.9500 ?
C4 C9 1.406(3) ?
C4 C5 1.411(3) ?
C5 C6 1.363(3) ?
C5 H5A 0.9500 ?
C6 C7 1.430(3) ?
C6 H6A 0.9500 ?
C7 C8 1.409(3) ?
C8 C9 1.361(3) ?
C8 H8A 0.9500 ?
C11 C12 1.488(3) ?
C11 H11A 0.9900 ?
C11 H11B 0.9900 ?
C12 H12A 0.9800 ?
C12 H12B 0.9800 ?
C12 H12C 0.9800 ?
C13 C14 1.516(3) ?
C13 H13A 0.9900 ?
C13 H13B 0.9900 ?
C14 H14A 0.9800 ?
C14 H14B 0.9800 ?
C14 H14C 0.9800 ?

loop_
_geom_hbond_atom_site_label_D
_geom_hbond_atom_site_label_H
_geom_hbond_atom_site_label_A
_geom_hbond_site_symmetry_A
_geom_hbond_distance_DH
_geom_hbond_distance_HA
_geom_hbond_distance_DA
_geom_hbond_angle_DHA
O3 H1O O2 . 0.97(3) 1.70(3) 2.609(2) 153(3)
C5 H5A O1 4_576 0.95 2.49 3.393(2) 160
C6 H6A O4 2_646 0.95 2.40 3.228(3) 146
C13 H13B O2 2_645 0.99 2.57 3.468(3) 150

loop_
_cod_related_entry_id
_cod_related_entry_database
_cod_related_entry_code
1 ChemSpider 573262
